data_9013969
loop_
_publ_author_name
'Anderson, A.'
'Chieh, C.'
'Irish, D. E.'
'Tong, J. P. K.'

_publ_section_title
;
 An X-ray crystallographic, Raman, and infrared spectral study of
 crystalline potassium uranyl carbonate, K4UO2(CO3)3
;
_journal_name_full 'Canadian Journal of Chemistry'
_journal_page_first 1651
_journal_page_last 1658
_journal_paper_doi 10.1139/v80-264
_journal_volume 58
_journal_year 1980
_chemical_compound_source Synthetic
_chemical_formula_sum 'C3 K4 O11 U'
_chemical_name_mineral Agricolaite
_space_group_IT_number 15
_symmetry_space_group_name_Hall '-C 2yc'
_symmetry_space_group_name_H-M 'C 1 2/c 1'
_cell_angle_alpha 90
_cell_angle_beta 95.11
_cell_angle_gamma 90
_cell_length_a 10.247
_cell_length_b 9.202
_cell_length_c 12.226
_cell_formula_units_Z 4
_cell_volume 1148.243
_database_code_amcsd 0012166
_exptl_crystal_density_diffrn 3.508
_cod_original_formula_sum 'K4 U C3 O11'
_cod_database_code 9013969

loop_
_space_group_symop_operation_xyz
x,y,z
1/2+x,1/2+y,z
x,-y,1/2+z
1/2+x,1/2-y,1/2+z
-x,y,1/2-z
1/2-x,1/2+y,1/2-z
-x,-y,-z
1/2-x,1/2-y,-z

loop_
_atom_site_aniso_label
_atom_site_aniso_U_11
_atom_site_aniso_U_22
_atom_site_aniso_U_33
_atom_site_aniso_U_12
_atom_site_aniso_U_13
_atom_site_aniso_U_23
K1 0.02320 0.02370 0.02540 0.00510 0.00220 0.00130
K2 0.02520 0.02370 0.02470 -0.00360 0.00460 -0.00330
U 0.01590 0.01080 0.01500 0.00000 0.00250 0.00000
C1 0.04200 0.03500 0.03800 -0.00100 0.00400 0.00000
C2 0.05000 0.03200 0.05500 0.00000 0.01300 0.00000
O1 0.03400 0.01900 0.02300 0.00300 0.01100 0.00100
O2 0.02800 0.01600 0.02100 0.00100 0.00600 0.00100
O3 0.02800 0.01700 0.02300 -0.00100 0.00500 -0.00100
O4 0.03900 0.01200 0.04100 0.00000 0.01300 0.00000
O5 0.04000 0.02500 0.03000 0.01200 0.01400 -0.00100
O6 0.02200 0.02800 0.02400 -0.00200 -0.00100 0.00000

loop_
_atom_site_label
_atom_site_fract_x
_atom_site_fract_y
_atom_site_fract_z
K1 0.68370 0.34580 0.34690
K2 0.60230 0.81980 0.54400
U 0.50000 0.69451 0.25000
C1 0.62720 0.53730 0.08590
C2 0.50000 0.00680 0.25000
O1 0.54300 0.92980 0.16990
O2 0.60390 0.67850 0.07890
O3 0.56510 0.47380 0.16110
O4 0.50000 0.14320 0.25000
O5 0.70130 0.47390 0.02780
O6 0.66180 0.69590 0.32100

loop_
_cod_related_entry_id
_cod_related_entry_database
_cod_related_entry_code
1 AMCSD 0012166
